data_4087707
loop_
_publ_author_name
'Miesel, Dominique'
'Hildebrandt, Alexander'
'Korb, Marcus'
'Schaarschmidt, Dieter'
'Lang, Heinrich'

_publ_section_title
;
 Transition-Metal Carbonyl Complexes of
 2,5-Diferrocenyl-1-phenyl-1H-phosphole
;
_journal_issue 17
_journal_name_full Organometallics
_journal_page_first 4293
_journal_paper_doi 10.1021/acs.organomet.5b00520
_journal_volume 34
_journal_year 2015
_chemical_formula_moiety 'C33 H25 Fe3 O3 P S'
_chemical_formula_sum 'C33 H25 Fe3 O3 P S'
_chemical_formula_weight 700.11
_space_group_crystal_system orthorhombic
_space_group_IT_number 29
_space_group_name_Hall 'P 2c -2ac'
_space_group_name_H-M_alt 'P c a 21'
_atom_sites_solution_hydrogens geom
_audit_creation_method SHELXL-2013
_cell_angle_alpha 90
_cell_angle_beta 90
_cell_angle_gamma 90
_cell_formula_units_Z 4
_cell_length_a 20.8201(7)
_cell_length_b 7.3072(2)
_cell_length_c 18.1931(6)
_cell_measurement_reflns_used 3543
_cell_measurement_temperature 106(2)
_cell_measurement_theta_max 27.2410
_cell_measurement_theta_min 3.7010
_cell_volume 2767.84(15)
_computing_cell_refinement
;
CrysAlisPro, Agilent Technologies,
Version 1.171.36.28 (release 01-02-2013 CrysAlis171 .NET)
(compiled Feb  1 2013,16:14:44)
;
_computing_data_collection
;
CrysAlisPro, Agilent Technologies,
Version 1.171.36.28 (release 01-02-2013 CrysAlis171 .NET)
(compiled Feb  1 2013,16:14:44)
;
_computing_data_reduction
;
CrysAlisPro, Agilent Technologies,
Version 1.171.36.28 (release 01-02-2013 CrysAlis171 .NET)
(compiled Feb  1 2013,16:14:44)
;
_computing_structure_refinement 'SHELXL-2013 (Sheldrick, 2013)'
_computing_structure_solution 'SHELXS-2013 (Sheldrick, 2013)'
_diffrn_ambient_temperature 106(2)
_diffrn_measured_fraction_theta_full 0.996
_diffrn_measured_fraction_theta_max 0.996
_diffrn_measurement_device_type 'oxford gemini s'
_diffrn_measurement_method '/w scans'
_diffrn_radiation_type MoK\a
_diffrn_radiation_wavelength 0.71073
_diffrn_reflns_av_R_equivalents 0.0392
_diffrn_reflns_av_unetI/netI 0.0598
_diffrn_reflns_Laue_measured_fraction_full 0.996
_diffrn_reflns_Laue_measured_fraction_max 0.996
_diffrn_reflns_limit_h_max 25
_diffrn_reflns_limit_h_min -24
_diffrn_reflns_limit_k_max 6
_diffrn_reflns_limit_k_min -9
_diffrn_reflns_limit_l_max 22
_diffrn_reflns_limit_l_min -21
_diffrn_reflns_number 9439
_diffrn_reflns_point_group_measured_fraction_full 0.877
_diffrn_reflns_point_group_measured_fraction_max 0.877
_diffrn_reflns_theta_full 26.000
_diffrn_reflns_theta_max 26.000
_diffrn_reflns_theta_min 2.954
_diffrn_standards_decay_% 0
_diffrn_standards_interval_count 50
_diffrn_standards_interval_time 10
_diffrn_standards_number 2
_exptl_absorpt_coefficient_mu 1.720
_exptl_absorpt_correction_T_max 1.00000
_exptl_absorpt_correction_T_min 0.82271
_exptl_absorpt_correction_type multi-scan
_exptl_absorpt_process_details
;
CrysAlisPro, Agilent Technologies,
Version 1.171.36.28 (release 01-02-2013 CrysAlis171 .NET)
(compiled Feb  1 2013,16:14:44)
Empirical absorption correction using spherical harmonics,
 implemented in SCALE3 ABSPACK scaling algorithm.
;
_exptl_crystal_colour red
_exptl_crystal_density_diffrn 1.680
_exptl_crystal_description plate
_exptl_crystal_F_000 1424
_exptl_crystal_size_max 0.4
_exptl_crystal_size_mid 0.15
_exptl_crystal_size_min 0.01
_refine_diff_density_max 0.544
_refine_diff_density_min -0.368
_refine_diff_density_rms 0.079
_refine_ls_abs_structure_details
;
 Flack x determined using 1592 quotients [(I+)-(I-)]/[(I+)+(I-)]
 (Parsons and Flack (2004), Acta Cryst. A60, s61).
;
_refine_ls_abs_structure_Flack 0.011(14)
_refine_ls_extinction_method none
_refine_ls_goodness_of_fit_ref 0.994
_refine_ls_hydrogen_treatment constr
_refine_ls_matrix_type full
_refine_ls_number_parameters 370
_refine_ls_number_reflns 4765
_refine_ls_number_restraints 1
_refine_ls_restrained_S_all 0.994
_refine_ls_R_factor_all 0.0436
_refine_ls_R_factor_gt 0.0348
_refine_ls_shift/su_max 0.001
_refine_ls_shift/su_mean 0.000
_refine_ls_structure_factor_coef Fsqd
_refine_ls_weighting_details 'w=1/[\s^2^(Fo^2^)+(0.0229P)^2^] where P=(Fo^2^+2Fc^2^)/3'
_refine_ls_weighting_scheme calc
_refine_ls_wR_factor_gt 0.0651
_refine_ls_wR_factor_ref 0.0686
_reflns_Friedel_coverage 0.702
_reflns_Friedel_fraction_full 0.749
_reflns_Friedel_fraction_max 0.749
_reflns_number_gt 4236
_reflns_number_total 4765
_reflns_threshold_expression 'I > 2\s(I)'
_cod_data_source_file om5b00520_si_001.cif
_cod_data_source_block DM-111-6
_cod_database_code 4087707
_shelx_space_group_comment
;
The symmetry employed for this shelxl refinement is uniquely defined
by the following loop, which should always be used as a source of
symmetry information in preference to the above space-group names.
They are only intended as comments.
;
_shelxl_version_number 2013-4

loop_
_space_group_symop_operation_xyz
'x, y, z'
'-x, -y, z+1/2'
'x+1/2, -y, z'
'-x+1/2, y, z+1/2'

loop_
_atom_site_label
_atom_site_type_symbol
_atom_site_fract_x
_atom_site_fract_y
_atom_site_fract_z
_atom_site_U_iso_or_equiv
_atom_site_adp_type
_atom_site_occupancy
_atom_site_site_symmetry_order
_atom_site_calc_flag
_atom_site_refinement_flags_posn
_atom_site_refinement_flags_adp
C1 C 0.5579(2) 0.6719(8) 0.9987(3) 0.0141(12) Uani 1 1 d . .
C2 C 0.5228(2) 0.8390(8) 1.0071(3) 0.0144(12) Uani 1 1 d . .
H2 H 0.5371 0.9386 1.0344 0.017 Uiso 1 1 calc R U
C3 C 0.4640(2) 0.8344(8) 0.9690(3) 0.0140(12) Uani 1 1 d . .
H3 H 0.4349 0.9309 0.9691 0.017 Uiso 1 1 calc R U
C4 C 0.4535(3) 0.6687(8) 0.9307(3) 0.0153(12) Uani 1 1 d . .
C31 C 0.4963(3) 0.6555(8) 1.1411(3) 0.0196(13) Uani 1 1 d . .
C32 C 0.4523(2) 0.3915(8) 1.0508(4) 0.0213(13) Uani 1 1 d . .
C33 C 0.3887(3) 0.7080(8) 1.0844(3) 0.0186(13) Uani 1 1 d . .
C25 C 0.5715(3) 0.6639(8) 0.8372(3) 0.0164(13) Uani 1 1 d . .
C26 C 0.6074(2) 0.5577(8) 0.7884(3) 0.0205(13) Uani 1 1 d . .
H9 H 0.6090 0.4314 0.7944 0.025 Uiso 1 1 calc R U
C27 C 0.6404(3) 0.6393(9) 0.7312(3) 0.0252(15) Uani 1 1 d . .
H10 H 0.6642 0.5678 0.6989 0.030 Uiso 1 1 calc R U
C28 C 0.6382(3) 0.8274(9) 0.7220(3) 0.0263(15) Uani 1 1 d . .
H11 H 0.6608 0.8820 0.6838 0.032 Uiso 1 1 calc R U
C29 C 0.6023(3) 0.9342(9) 0.7695(3) 0.0241(14) Uani 1 1 d . .
H12 H 0.6008 1.0603 0.7629 0.029 Uiso 1 1 calc R U
C30 C 0.5688(3) 0.8543(8) 0.8269(3) 0.0196(13) Uani 1 1 d . .
H13 H 0.5445 0.9265 0.8585 0.024 Uiso 1 1 calc R U
C5 C 0.6190(2) 0.6356(8) 1.0344(3) 0.0163(13) Uani 1 1 d . .
C9 C 0.6664(2) 0.5045(8) 1.0113(3) 0.0195(12) Uani 1 1 d . .
H15 H 0.6632 0.4279 0.9707 0.023 Uiso 1 1 calc R U
C8 C 0.7189(3) 0.5115(9) 1.0607(3) 0.0259(15) Uani 1 1 d . .
H16 H 0.7559 0.4405 1.0583 0.031 Uiso 1 1 calc R U
C7 C 0.7050(3) 0.6457(9) 1.1145(3) 0.0259(15) Uani 1 1 d . .
H17 H 0.7312 0.6770 1.1539 0.031 Uiso 1 1 calc R U
C6 C 0.6449(3) 0.7242(8) 1.0984(3) 0.0188(13) Uani 1 1 d . .
H18 H 0.6252 0.8176 1.1248 0.023 Uiso 1 1 calc R U
C10 C 0.6939(3) 0.9834(8) 0.9466(3) 0.0200(13) Uani 1 1 d . .
H19 H 0.6550 1.0348 0.9320 0.024 Uiso 1 1 calc R U
C14 C 0.7280(3) 0.8440(8) 0.9088(3) 0.0213(13) Uani 1 1 d . .
H20 H 0.7153 0.7864 0.8656 0.026 Uiso 1 1 calc R U
C13 C 0.7850(2) 0.8088(9) 0.9491(3) 0.0193(13) Uani 1 1 d . .
H21 H 0.8167 0.7249 0.9364 0.023 Uiso 1 1 calc R U
C12 C 0.7854(2) 0.9220(8) 1.0114(3) 0.0193(13) Uani 1 1 d . .
H22 H 0.8171 0.9251 1.0474 0.023 Uiso 1 1 calc R U
C11 C 0.7291(3) 1.0306(8) 1.0101(3) 0.0210(13) Uani 1 1 d . .
H23 H 0.7175 1.1176 1.0449 0.025 Uiso 1 1 calc R U
C15 C 0.3949(3) 0.6216(7) 0.8895(3) 0.0140(12) Uani 1 1 d . .
C16 C 0.3891(3) 0.4880(8) 0.8328(3) 0.0162(13) Uani 1 1 d . .
H25 H 0.4220 0.4145 0.8149 0.019 Uiso 1 1 calc R U
C17 C 0.3240(3) 0.4867(8) 0.8084(3) 0.0204(14) Uani 1 1 d . .
H26 H 0.3072 0.4120 0.7717 0.024 Uiso 1 1 calc R U
C18 C 0.2891(3) 0.6190(8) 0.8496(3) 0.0218(14) Uani 1 1 d . .
H27 H 0.2455 0.6448 0.8451 0.026 Uiso 1 1 calc R U
C19 C 0.3327(3) 0.7047(8) 0.8987(3) 0.0184(13) Uani 1 1 d . .
H28 H 0.3228 0.7986 0.9313 0.022 Uiso 1 1 calc R U
C20 C 0.4103(3) 0.9787(9) 0.7701(3) 0.0257(15) Uani 1 1 d . .
H29 H 0.4369 1.0429 0.8022 0.031 Uiso 1 1 calc R U
C21 C 0.4296(3) 0.8395(9) 0.7202(3) 0.0226(14) Uani 1 1 d . .
H30 H 0.4713 0.7968 0.7138 0.027 Uiso 1 1 calc R U
C22 C 0.3753(3) 0.7772(9) 0.6819(3) 0.0233(15) Uani 1 1 d . .
H31 H 0.3748 0.6865 0.6461 0.028 Uiso 1 1 calc R U
C23 C 0.3208(3) 0.8772(9) 0.7076(3) 0.0289(16) Uani 1 1 d . .
H32 H 0.2786 0.8637 0.6917 0.035 Uiso 1 1 calc R U
C24 C 0.3431(3) 1.0010(9) 0.7619(3) 0.0306(16) Uani 1 1 d . .
H33 H 0.3178 1.0834 0.7880 0.037 Uiso 1 1 calc R U
O1 O 0.5147(2) 0.6669(7) 1.1995(2) 0.0311(11) Uani 1 1 d . .
O2 O 0.4404(2) 0.2400(5) 1.0588(2) 0.0318(11) Uani 1 1 d . .
O3 O 0.34204(18) 0.7545(6) 1.1125(2) 0.0245(10) Uani 1 1 d . .
Fe3 Fe 0.46510(3) 0.63723(11) 1.04914(5) 0.01483(18) Uani 1 1 d . .
Fe2 Fe 0.36287(4) 0.73907(11) 0.79279(4) 0.01677(19) Uani 1 1 d . .
Fe1 Fe 0.70612(3) 0.76015(11) 1.01318(4) 0.01485(18) Uani 1 1 d . .
P1 P 0.53057(7) 0.5600(2) 0.91572(8) 0.0141(3) Uani 1 1 d . .
S1 S 0.53523(7) 0.2932(2) 0.90963(8) 0.0195(3) Uani 1 1 d . .

loop_
_atom_site_aniso_label
_atom_site_aniso_U_11
_atom_site_aniso_U_22
_atom_site_aniso_U_33
_atom_site_aniso_U_23
_atom_site_aniso_U_13
_atom_site_aniso_U_12
C1 0.015(3) 0.013(3) 0.014(3) 0.003(3) 0.004(2) -0.001(2)
C2 0.027(3) 0.010(3) 0.006(3) 0.001(2) 0.001(2) -0.004(3)
C3 0.015(3) 0.015(3) 0.012(3) -0.002(3) 0.002(2) 0.002(3)
C4 0.022(3) 0.015(3) 0.009(3) 0.003(2) 0.003(2) -0.002(3)
C31 0.016(3) 0.020(3) 0.023(3) 0.004(3) 0.001(2) 0.001(3)
C32 0.028(3) 0.024(4) 0.012(3) -0.003(3) 0.002(3) 0.005(3)
C33 0.024(3) 0.015(3) 0.016(3) 0.008(3) -0.008(2) -0.006(3)
C25 0.018(3) 0.019(3) 0.013(3) -0.003(3) 0.001(2) 0.000(3)
C26 0.021(3) 0.017(3) 0.023(3) -0.006(3) 0.003(3) -0.004(3)
C27 0.031(3) 0.028(4) 0.017(3) -0.013(3) 0.008(3) -0.006(3)
C28 0.032(3) 0.035(4) 0.012(3) -0.001(3) 0.005(3) -0.006(3)
C29 0.023(3) 0.023(3) 0.027(3) 0.011(3) -0.001(3) -0.002(3)
C30 0.027(3) 0.015(3) 0.017(3) -0.003(3) 0.001(2) 0.002(3)
C5 0.017(3) 0.012(3) 0.019(3) 0.001(3) 0.000(2) -0.003(2)
C9 0.021(3) 0.014(3) 0.023(3) 0.005(3) -0.003(3) 0.000(3)
C8 0.021(3) 0.019(3) 0.039(4) 0.013(3) -0.005(3) -0.001(3)
C7 0.026(3) 0.034(4) 0.017(3) 0.011(3) -0.004(3) -0.008(3)
C6 0.020(3) 0.022(3) 0.015(3) 0.001(3) 0.001(2) -0.005(3)
C10 0.021(3) 0.017(3) 0.022(3) 0.009(3) 0.000(2) -0.001(3)
C14 0.024(3) 0.025(3) 0.015(3) -0.004(3) 0.007(2) -0.008(3)
C13 0.015(3) 0.025(3) 0.017(3) -0.001(3) 0.004(2) -0.001(3)
C12 0.023(3) 0.021(3) 0.015(3) 0.002(3) 0.002(2) -0.008(3)
C11 0.028(3) 0.014(3) 0.021(3) -0.002(3) 0.010(3) 0.000(3)
C15 0.019(3) 0.011(3) 0.012(3) 0.004(2) -0.001(2) -0.001(3)
C16 0.022(3) 0.014(3) 0.013(3) 0.002(3) 0.001(2) 0.000(3)
C17 0.027(3) 0.017(3) 0.017(3) 0.002(3) -0.005(2) -0.007(3)
C18 0.018(3) 0.025(4) 0.023(3) 0.011(3) -0.002(2) -0.002(3)
C19 0.021(3) 0.020(3) 0.014(3) 0.001(3) 0.003(2) 0.002(3)
C20 0.044(4) 0.017(3) 0.016(3) 0.000(3) -0.003(3) -0.008(3)
C21 0.026(3) 0.023(4) 0.018(3) 0.011(3) 0.004(3) -0.006(3)
C22 0.035(4) 0.027(4) 0.007(3) 0.002(3) -0.001(2) -0.008(3)
C23 0.032(4) 0.036(4) 0.019(3) 0.014(3) -0.004(3) 0.001(3)
C24 0.056(5) 0.016(3) 0.020(3) 0.010(3) 0.011(3) 0.012(3)
O1 0.031(2) 0.046(3) 0.016(2) 0.002(2) -0.0050(18) -0.011(2)
O2 0.049(3) 0.015(2) 0.031(3) 0.000(2) 0.012(2) -0.006(2)
O3 0.018(2) 0.028(3) 0.027(2) 0.003(2) 0.0031(18) 0.007(2)
Fe3 0.0180(4) 0.0147(4) 0.0118(3) 0.0002(4) -0.0003(4) -0.0003(4)
Fe2 0.0232(4) 0.0152(4) 0.0119(4) 0.0017(4) -0.0016(3) -0.0012(4)
Fe1 0.0162(4) 0.0136(4) 0.0147(4) 0.0003(4) 0.0006(3) -0.0010(4)
P1 0.0178(7) 0.0116(7) 0.0128(7) -0.0011(7) 0.0013(6) 0.0000(7)
S1 0.0247(7) 0.0125(8) 0.0212(7) -0.0028(7) 0.0008(6) 0.0026(7)

loop_
_atom_type_symbol
_atom_type_description
_atom_type_scat_dispersion_real
_atom_type_scat_dispersion_imag
_atom_type_scat_source
C C 0.0033 0.0016 'International Tables Vol C Tables 4.2.6.8 and 6.1.1.4'
O O 0.0106 0.0060 'International Tables Vol C Tables 4.2.6.8 and 6.1.1.4'
Fe Fe 0.3463 0.8444 'International Tables Vol C Tables 4.2.6.8 and 6.1.1.4'
P P 0.1023 0.0942 'International Tables Vol C Tables 4.2.6.8 and 6.1.1.4'
H H 0.0000 0.0000 'International Tables Vol C Tables 4.2.6.8 and 6.1.1.4'
S S 0.1246 0.1234 'International Tables Vol C Tables 4.2.6.8 and 6.1.1.4'

loop_
_geom_angle_atom_site_label_1
_geom_angle_atom_site_label_2
_geom_angle_atom_site_label_3
_geom_angle
C2 C1 C5 123.7(5)
C2 C1 P1 108.3(4)
C5 C1 P1 124.5(4)
C2 C1 Fe3 66.2(3)
C5 C1 Fe3 124.9(4)
P1 C1 Fe3 91.1(2)
C3 C2 C1 111.8(5)
C3 C2 Fe3 69.9(3)
C1 C2 Fe3 74.1(3)
C3 C2 H2 124.1
C1 C2 H2 124.1
Fe3 C2 H2 123.4
C2 C3 C4 113.4(5)
C2 C3 Fe3 69.9(3)
C4 C3 Fe3 75.5(3)
C2 C3 H3 123.3
C4 C3 H3 123.3
Fe3 C3 H3 122.7
C3 C4 C15 125.3(5)
C3 C4 P1 108.3(4)
C15 C4 P1 123.7(4)
C3 C4 Fe3 65.6(3)
C15 C4 Fe3 124.7(4)
P1 C4 Fe3 90.3(2)
O1 C31 Fe3 178.7(5)
O2 C32 Fe3 172.3(6)
O3 C33 Fe3 174.4(5)
C26 C25 C30 119.2(5)
C26 C25 P1 121.0(4)
C30 C25 P1 119.8(4)
C27 C26 C25 120.4(6)
C27 C26 H9 119.8
C25 C26 H9 119.8
C26 C27 C28 120.1(5)
C26 C27 H10 120.0
C28 C27 H10 120.0
C29 C28 C27 120.2(5)
C29 C28 H11 119.9
C27 C28 H11 119.9
C28 C29 C30 120.3(6)
C28 C29 H12 119.8
C30 C29 H12 119.8
C29 C30 C25 119.9(5)
C29 C30 H13 120.1
C25 C30 H13 120.1
C6 C5 C9 106.2(5)
C6 C5 C1 127.5(5)
C9 C5 C1 126.3(5)
C6 C5 Fe1 67.9(3)
C9 C5 Fe1 68.7(3)
C1 C5 Fe1 127.2(4)
C8 C9 C5 108.6(5)
C8 C9 Fe1 69.2(3)
C5 C9 Fe1 70.4(3)
C8 C9 H15 125.7
C5 C9 H15 125.7
Fe1 C9 H15 126.4
C7 C8 C9 107.9(5)
C7 C8 Fe1 69.3(3)
C9 C8 Fe1 70.2(3)
C7 C8 H16 126.1
C9 C8 H16 126.1
Fe1 C8 H16 126.0
C6 C7 C8 108.7(5)
C6 C7 Fe1 69.7(3)
C8 C7 Fe1 69.8(4)
C6 C7 H17 125.6
C8 C7 H17 125.6
Fe1 C7 H17 126.4
C7 C6 C5 108.5(5)
C7 C6 Fe1 69.6(3)
C5 C6 Fe1 71.0(3)
C7 C6 H18 125.7
C5 C6 H18 125.7
Fe1 C6 H18 125.3
C11 C10 C14 108.1(5)
C11 C10 Fe1 69.2(3)
C14 C10 Fe1 69.7(3)
C11 C10 H19 125.9
C14 C10 H19 125.9
Fe1 C10 H19 126.7
C10 C14 C13 107.4(5)
C10 C14 Fe1 69.8(3)
C13 C14 Fe1 69.6(3)
C10 C14 H20 126.3
C13 C14 H20 126.3
Fe1 C14 H20 125.8
C12 C13 C14 108.4(5)
C12 C13 Fe1 69.3(3)
C14 C13 Fe1 69.8(3)
C12 C13 H21 125.8
C14 C13 H21 125.8
Fe1 C13 H21 126.7
C13 C12 C11 108.2(5)
C13 C12 Fe1 70.4(3)
C11 C12 Fe1 69.8(3)
C13 C12 H22 125.9
C11 C12 H22 125.9
Fe1 C12 H22 125.5
C10 C11 C12 107.9(5)
C10 C11 Fe1 70.3(3)
C12 C11 Fe1 69.5(3)
C10 C11 H23 126.1
C12 C11 H23 126.1
Fe1 C11 H23 125.7
C16 C15 C19 107.3(5)
C16 C15 C4 126.7(5)
C19 C15 C4 126.0(5)
C16 C15 Fe2 69.0(3)
C19 C15 Fe2 68.5(3)
C4 C15 Fe2 127.1(4)
C15 C16 C17 108.0(5)
C15 C16 Fe2 70.5(3)
C17 C16 Fe2 69.0(3)
C15 C16 H25 126.0
C17 C16 H25 126.0
Fe2 C16 H25 126.1
C18 C17 C16 108.5(5)
C18 C17 Fe2 70.2(3)
C16 C17 Fe2 70.1(3)
C18 C17 H26 125.8
C16 C17 H26 125.8
Fe2 C17 H26 125.6
C19 C18 C17 107.7(5)
C19 C18 Fe2 69.5(3)
C17 C18 Fe2 69.1(3)
C19 C18 H27 126.1
C17 C18 H27 126.1
Fe2 C18 H27 126.9
C18 C19 C15 108.4(5)
C18 C19 Fe2 69.9(3)
C15 C19 Fe2 70.5(3)
C18 C19 H28 125.8
C15 C19 H28 125.8
Fe2 C19 H28 125.4
C24 C20 C21 107.1(5)
C24 C20 Fe2 69.1(4)
C21 C20 Fe2 69.8(3)
C24 C20 H29 126.5
C21 C20 H29 126.5
Fe2 C20 H29 126.2
C22 C21 C20 108.8(5)
C22 C21 Fe2 70.0(3)
C20 C21 Fe2 69.7(3)
C22 C21 H30 125.6
C20 C21 H30 125.6
Fe2 C21 H30 126.3
C21 C22 C23 108.1(5)
C21 C22 Fe2 70.0(3)
C23 C22 Fe2 69.4(3)
C21 C22 H31 125.9
C23 C22 H31 125.9
Fe2 C22 H31 126.2
C24 C23 C22 107.1(6)
C24 C23 Fe2 69.3(3)
C22 C23 Fe2 69.9(3)
C24 C23 H32 126.4
C22 C23 H32 126.4
Fe2 C23 H32 126.0
C20 C24 C23 108.9(6)
C20 C24 Fe2 70.3(4)
C23 C24 Fe2 70.0(3)
C20 C24 H33 125.6
C23 C24 H33 125.6
Fe2 C24 H33 125.7
C33 Fe3 C31 88.0(2)
C33 Fe3 C32 98.6(3)
C31 Fe3 C32 96.4(3)
C33 Fe3 C3 92.4(2)
C31 Fe3 C3 127.8(2)
C32 Fe3 C3 134.8(3)
C33 Fe3 C2 116.5(2)
C31 Fe3 C2 94.7(2)
C32 Fe3 C2 143.5(2)
C3 Fe3 C2 40.17(19)
C33 Fe3 C1 156.2(2)
C31 Fe3 C1 93.7(2)
C32 Fe3 C1 104.8(2)
C3 Fe3 C1 67.9(2)
C2 Fe3 C1 39.7(2)
C33 Fe3 C4 103.0(2)
C31 Fe3 C4 162.0(2)
C32 Fe3 C4 96.0(3)
C3 Fe3 C4 38.9(2)
C2 Fe3 C4 67.7(2)
C1 Fe3 C4 70.46(19)
C17 Fe2 C24 144.1(3)
C17 Fe2 C19 68.6(2)
C24 Fe2 C19 108.3(2)
C17 Fe2 C23 112.5(3)
C24 Fe2 C23 40.7(2)
C19 Fe2 C23 130.1(2)
C17 Fe2 C16 40.9(2)
C24 Fe2 C16 173.6(3)
C19 Fe2 C16 68.7(2)
C23 Fe2 C16 145.6(3)
C17 Fe2 C18 40.8(2)
C24 Fe2 C18 113.0(3)
C19 Fe2 C18 40.6(2)
C23 Fe2 C18 105.8(2)
C16 Fe2 C18 68.7(2)
C17 Fe2 C20 173.3(2)
C24 Fe2 C20 40.5(2)
C19 Fe2 C20 116.3(2)
C23 Fe2 C20 68.5(2)
C16 Fe2 C20 135.0(2)
C18 Fe2 C20 145.9(3)
C17 Fe2 C22 108.1(2)
C24 Fe2 C22 68.1(2)
C19 Fe2 C22 169.3(2)
C23 Fe2 C22 40.8(2)
C16 Fe2 C22 115.9(2)
C18 Fe2 C22 130.4(2)
C20 Fe2 C22 68.1(2)
C17 Fe2 C21 133.1(2)
C24 Fe2 C21 67.9(3)
C19 Fe2 C21 149.2(2)
C23 Fe2 C21 68.0(2)
C16 Fe2 C21 111.6(2)
C18 Fe2 C21 170.1(2)
C20 Fe2 C21 40.5(2)
C22 Fe2 C21 40.0(2)
C17 Fe2 C15 68.5(2)
C24 Fe2 C15 133.6(2)
C19 Fe2 C15 41.0(2)
C23 Fe2 C15 170.7(2)
C16 Fe2 C15 40.5(2)
C18 Fe2 C15 68.6(2)
C20 Fe2 C15 111.7(2)
C22 Fe2 C15 148.4(2)
C21 Fe2 C15 118.6(2)
C7 Fe1 C6 40.7(2)
C7 Fe1 C8 40.8(3)
C6 Fe1 C8 68.9(2)
C7 Fe1 C12 105.3(2)
C6 Fe1 C12 126.8(2)
C8 Fe1 C12 115.0(2)
C7 Fe1 C11 115.4(3)
C6 Fe1 C11 107.2(2)
C8 Fe1 C11 148.3(2)
C12 Fe1 C11 40.7(2)
C7 Fe1 C9 68.4(2)
C6 Fe1 C9 68.9(2)
C8 Fe1 C9 40.7(2)
C12 Fe1 C9 149.4(2)
C11 Fe1 C9 169.5(2)
C7 Fe1 C13 126.9(2)
C6 Fe1 C13 164.7(2)
C8 Fe1 C13 107.1(3)
C12 Fe1 C13 40.3(2)
C11 Fe1 C13 68.0(2)
C9 Fe1 C13 118.3(2)
C7 Fe1 C14 166.2(2)
C6 Fe1 C14 152.8(2)
C8 Fe1 C14 129.4(3)
C12 Fe1 C14 68.3(2)
C11 Fe1 C14 68.4(2)
C9 Fe1 C14 110.4(2)
C13 Fe1 C14 40.6(2)
C7 Fe1 C10 150.0(2)
C6 Fe1 C10 118.6(2)
C8 Fe1 C10 168.9(3)
C12 Fe1 C10 68.2(2)
C11 Fe1 C10 40.5(2)
C9 Fe1 C10 131.9(2)
C13 Fe1 C10 67.9(2)
C14 Fe1 C10 40.6(2)
C7 Fe1 C5 68.7(2)
C6 Fe1 C5 41.1(2)
C8 Fe1 C5 68.9(2)
C12 Fe1 C5 166.7(2)
C11 Fe1 C5 129.8(2)
C9 Fe1 C5 41.0(2)
C13 Fe1 C5 152.7(2)
C14 Fe1 C5 120.0(2)
C10 Fe1 C5 110.6(2)
C1 P1 C4 87.4(2)
C1 P1 C25 108.5(2)
C4 P1 C25 110.4(2)
C1 P1 S1 118.8(2)
C4 P1 S1 119.3(2)
C25 P1 S1 110.3(2)

loop_
_geom_bond_atom_site_label_1
_geom_bond_atom_site_label_2
_geom_bond_distance
C1 C2 1.432(7)
C1 C5 1.453(7)
C1 P1 1.808(5)
C1 Fe3 2.155(5)
C2 C3 1.408(7)
C2 Fe3 2.050(5)
C2 H2 0.9300
C3 C4 1.414(8)
C3 Fe3 2.050(5)
C3 H3 0.9300
C4 C15 1.473(7)
C4 P1 1.810(6)
C4 Fe3 2.180(5)
C31 O1 1.132(6)
C31 Fe3 1.800(6)
C32 O2 1.144(7)
C32 Fe3 1.815(6)
C33 O3 1.149(7)
C33 Fe3 1.792(6)
C25 C26 1.395(7)
C25 C30 1.405(8)
C25 P1 1.828(6)
C26 C27 1.383(8)
C26 H9 0.9300
C27 C28 1.386(8)
C27 H10 0.9300
C28 C29 1.383(8)
C28 H11 0.9300
C29 C30 1.385(7)
C29 H12 0.9300
C30 H13 0.9300
C5 C6 1.437(7)
C5 C9 1.438(7)
C5 Fe1 2.066(5)
C9 C8 1.415(7)
C9 Fe1 2.043(6)
C9 H15 0.9300
C8 C7 1.414(9)
C8 Fe1 2.030(6)
C8 H16 0.9300
C7 C6 1.406(7)
C7 Fe1 2.024(6)
C7 H17 0.9300
C6 Fe1 2.025(5)
C6 H18 0.9300
C10 C11 1.412(8)
C10 C14 1.419(8)
C10 Fe1 2.048(6)
C10 H19 0.9300
C14 C13 1.419(8)
C14 Fe1 2.046(6)
C14 H20 0.9300
C13 C12 1.403(8)
C13 Fe1 2.044(5)
C13 H21 0.9300
C12 C11 1.415(7)
C12 Fe1 2.030(5)
C12 H22 0.9300
C11 Fe1 2.034(6)
C11 H23 0.9300
C15 C16 1.426(7)
C15 C19 1.439(7)
C15 Fe2 2.069(5)
C16 C17 1.427(8)
C16 Fe2 2.048(6)
C16 H25 0.9300
C17 C18 1.422(8)
C17 Fe2 2.034(6)
C17 H26 0.9300
C18 C19 1.419(8)
C18 Fe2 2.048(6)
C18 H27 0.9300
C19 Fe2 2.042(5)
C19 H28 0.9300
C20 C24 1.416(8)
C20 C21 1.422(8)
C20 Fe2 2.052(6)
C20 H29 0.9300
C21 C22 1.404(8)
C21 Fe2 2.053(5)
C21 H30 0.9300
C22 C23 1.427(8)
C22 Fe2 2.052(5)
C22 H31 0.9300
C23 C24 1.418(8)
C23 Fe2 2.046(6)
C23 H32 0.9300
C24 Fe2 2.037(6)
C24 H33 0.9300
P1 S1 1.955(2)

loop_
_geom_torsion_atom_site_label_1
_geom_torsion_atom_site_label_2
_geom_torsion_atom_site_label_3
_geom_torsion_atom_site_label_4
_geom_torsion
C5 C1 C2 C3 -177.4(5)
P1 C1 C2 C3 22.9(5)
Fe3 C1 C2 C3 -60.1(4)
C5 C1 C2 Fe3 -117.3(5)
P1 C1 C2 Fe3 82.9(3)
C1 C2 C3 C4 -0.8(6)
Fe3 C2 C3 C4 -63.4(4)
C1 C2 C3 Fe3 62.6(4)
C2 C3 C4 C15 176.6(5)
Fe3 C3 C4 C15 116.4(5)
C2 C3 C4 P1 -21.5(5)
Fe3 C3 C4 P1 -81.7(3)
C2 C3 C4 Fe3 60.2(4)
C30 C25 C26 C27 0.8(8)
P1 C25 C26 C27 -177.1(4)
C25 C26 C27 C28 0.0(8)
C26 C27 C28 C29 -0.6(9)
C27 C28 C29 C30 0.4(8)
C28 C29 C30 C25 0.5(8)
C26 C25 C30 C29 -1.1(8)
P1 C25 C30 C29 176.9(4)
C2 C1 C5 C6 20.7(8)
P1 C1 C5 C6 177.3(4)
Fe3 C1 C5 C6 -62.1(7)
C2 C1 C5 C9 -157.9(5)
P1 C1 C5 C9 -1.4(8)
Fe3 C1 C5 C9 119.3(5)
C2 C1 C5 Fe1 -68.5(7)
P1 C1 C5 Fe1 88.0(6)
Fe3 C1 C5 Fe1 -151.3(3)
C6 C5 C9 C8 1.0(6)
C1 C5 C9 C8 179.9(5)
Fe1 C5 C9 C8 58.7(4)
C6 C5 C9 Fe1 -57.7(4)
C1 C5 C9 Fe1 121.2(5)
C5 C9 C8 C7 -0.2(6)
Fe1 C9 C8 C7 59.3(4)
C5 C9 C8 Fe1 -59.5(4)
C9 C8 C7 C6 -0.8(7)
Fe1 C8 C7 C6 59.0(4)
C9 C8 C7 Fe1 -59.8(4)
C8 C7 C6 C5 1.5(6)
Fe1 C7 C6 C5 60.6(4)
C8 C7 C6 Fe1 -59.1(4)
C9 C5 C6 C7 -1.5(6)
C1 C5 C6 C7 179.6(5)
Fe1 C5 C6 C7 -59.7(4)
C9 C5 C6 Fe1 58.2(4)
C1 C5 C6 Fe1 -120.7(5)
C11 C10 C14 C13 -1.0(6)
Fe1 C10 C14 C13 -59.8(4)
C11 C10 C14 Fe1 58.7(4)
C10 C14 C13 C12 1.1(6)
Fe1 C14 C13 C12 -58.7(4)
C10 C14 C13 Fe1 59.9(4)
C14 C13 C12 C11 -0.8(6)
Fe1 C13 C12 C11 -59.8(4)
C14 C13 C12 Fe1 59.0(4)
C14 C10 C11 C12 0.6(6)
Fe1 C10 C11 C12 59.6(4)
C14 C10 C11 Fe1 -59.0(4)
C13 C12 C11 C10 0.1(6)
Fe1 C12 C11 C10 -60.1(4)
C13 C12 C11 Fe1 60.2(4)
C3 C4 C15 C16 159.0(5)
P1 C4 C15 C16 -0.2(8)
Fe3 C4 C15 C16 -118.2(5)
C3 C4 C15 C19 -20.1(8)
P1 C4 C15 C19 -179.4(4)
Fe3 C4 C15 C19 62.6(7)
C3 C4 C15 Fe2 68.9(7)
P1 C4 C15 Fe2 -90.4(6)
Fe3 C4 C15 Fe2 151.6(3)
C19 C15 C16 C17 -1.0(6)
C4 C15 C16 C17 179.7(5)
Fe2 C15 C16 C17 -59.0(4)
C19 C15 C16 Fe2 58.0(4)
C4 C15 C16 Fe2 -121.3(5)
C15 C16 C17 C18 0.0(6)
Fe2 C16 C17 C18 -59.9(4)
C15 C16 C17 Fe2 59.9(4)
C16 C17 C18 C19 1.0(6)
Fe2 C17 C18 C19 -58.9(4)
C16 C17 C18 Fe2 59.9(4)
C17 C18 C19 C15 -1.6(6)
Fe2 C18 C19 C15 -60.2(4)
C17 C18 C19 Fe2 58.6(4)
C16 C15 C19 C18 1.6(6)
C4 C15 C19 C18 -179.1(5)
Fe2 C15 C19 C18 59.9(4)
C16 C15 C19 Fe2 -58.3(4)
C4 C15 C19 Fe2 121.0(5)
C24 C20 C21 C22 0.0(6)
Fe2 C20 C21 C22 59.3(4)
C24 C20 C21 Fe2 -59.3(4)
C20 C21 C22 C23 0.0(6)
Fe2 C21 C22 C23 59.1(4)
C20 C21 C22 Fe2 -59.1(4)
C21 C22 C23 C24 0.0(6)
Fe2 C22 C23 C24 59.6(4)
C21 C22 C23 Fe2 -59.5(4)
C21 C20 C24 C23 0.1(6)
Fe2 C20 C24 C23 -59.6(4)
C21 C20 C24 Fe2 59.7(4)
C22 C23 C24 C20 -0.1(6)
Fe2 C23 C24 C20 59.8(4)
C22 C23 C24 Fe2 -59.9(4)
C2 C1 P1 C4 -29.1(4)
C5 C1 P1 C4 171.3(5)
Fe3 C1 P1 C4 36.2(2)
C2 C1 P1 C25 81.6(4)
C5 C1 P1 C25 -78.0(5)
Fe3 C1 P1 C25 146.8(2)
C2 C1 P1 S1 -151.5(3)
C5 C1 P1 S1 49.0(5)
Fe3 C1 P1 S1 -86.2(2)
C3 C4 P1 C1 28.6(4)
C15 C4 P1 C1 -169.1(5)
Fe3 C4 P1 C1 -35.7(2)
C3 C4 P1 C25 -80.2(4)
C15 C4 P1 C25 82.1(5)
Fe3 C4 P1 C25 -144.5(2)
C3 C4 P1 S1 150.5(3)
C15 C4 P1 S1 -47.2(5)
Fe3 C4 P1 S1 86.3(2)
C26 C25 P1 C1 123.6(5)
C30 C25 P1 C1 -54.3(5)
C26 C25 P1 C4 -142.1(4)
C30 C25 P1 C4 40.0(5)
C26 C25 P1 S1 -8.1(5)
C30 C25 P1 S1 174.0(4)
